data_7240724
loop_
_publ_author_name
'Malaspina, Lorraine Andrade'
'Hoser, Anna A.'
'Edwards, Alison'
'Woinska, Magdalena'
'Turner, Michael J.'
'Price, Jason R.'
'Sugimoto, Kunihisa'
'Nishibori, Eiji'
'Burgi, Hans-Beat'
'Jayatilaka, Dylan'
'Grabowsky, Simon'

_publ_section_title
;
 Hydrogen atoms in bridging positions from quantum crystallographic
 refinements: Influence of hydrogen atom displacement parameters on
 geometry and electron density
;
_journal_name_full CrystEngComm
_journal_paper_doi 10.1039/D0CE00378F
_journal_year 2020
_chemical_formula_moiety 'C4 H3 O4, Li, 2(H2 O)'
_chemical_formula_sum 'C4 H7 Li O6'
_chemical_formula_weight 158.0358
_chemical_name_common 'Lithium hydrogen maleate dihydrate'
_space_group_IT_number 14
_space_group_name_Hall '-P 2yn'
_space_group_name_H-M_alt 'P 1 21/n 1'
_symmetry_cell_setting monoclinic
_symmetry_Int_Tables_number 14
_symmetry_space_group_name_Hall '-P 2yn'
_symmetry_space_group_name_H-M 'P 1 21/n 1'
_atom_sites_solution_hydrogens difmap
_atom_sites_solution_primary dual
_audit_creation_date 2019-04-30T17:40:19-00:00
_audit_creation_method 'WinGX routine CIF_UPDATE'
_audit_update_record
;
2020-03-10 deposited with the CCDC.	2020-06-15 downloaded from the CCDC.
;
_cell_angle_alpha 90
_cell_angle_beta 91.3050(10)
_cell_angle_gamma 90
_cell_formula_units_Z 4
_cell_length_a 5.83310(10)
_cell_length_b 5.94390(10)
_cell_length_c 18.7920(4)
_cell_measurement_reflns_used 8603
_cell_measurement_temperature 100(2)
_cell_measurement_theta_max 52.15
_cell_measurement_theta_min 19.82
_cell_measurement_wavelength 0.71073
_cell_volume 651.38(2)
_computing_cell_refinement 'CrystalClear (Rigaku/MSC Inc., 2006)'
_computing_data_collection 'CrystalClear (Rigaku/MSC Inc., 2006)'
_computing_data_reduction 'CrystalClear (Rigaku/MSC Inc., 2006), SORTAV (Blessing, 1995)'
_computing_structure_refinement 'Tonto 18.12.17 github v. 2b3dd9c (Capelli, 2014)'
_computing_structure_solution 'SHELXT-2014 (Sheldrick, 2014)'
_diffrn_ambient_temperature 100(2)
_diffrn_detector 'APEX-II CCD'
_diffrn_measured_fraction_theta_full 0.998
_diffrn_measured_fraction_theta_max 0.998
_diffrn_measurement_device '\k-geometry diffractometer'
_diffrn_measurement_device_type 'Bruker APEX-II'
_diffrn_measurement_method '\f or \w oscillation scans'
_diffrn_orient_matrix_UB_11 0.103298
_diffrn_orient_matrix_UB_12 -0.000761
_diffrn_orient_matrix_UB_13 0.043161
_diffrn_orient_matrix_UB_21 0.10872
_diffrn_orient_matrix_UB_22 -0.101465
_diffrn_orient_matrix_UB_23 -0.024906
_diffrn_orient_matrix_UB_31 0.082885
_diffrn_orient_matrix_UB_32 0.13404
_diffrn_orient_matrix_UB_33 -0.018608
_diffrn_radiation_monochromator graphite
_diffrn_radiation_probe x-ray
_diffrn_radiation_type MoK\a
_diffrn_radiation_wavelength 0.71073
_diffrn_reflns_av_R_equivalents 0.0302
_diffrn_reflns_av_unetI/netI 0.0119
_diffrn_reflns_Laue_measured_fraction_full 0.998
_diffrn_reflns_Laue_measured_fraction_max 0.998
_diffrn_reflns_limit_h_max 12
_diffrn_reflns_limit_h_min -12
_diffrn_reflns_limit_k_max 13
_diffrn_reflns_limit_k_min -13
_diffrn_reflns_limit_l_max 40
_diffrn_reflns_limit_l_min -41
_diffrn_reflns_number 99272
_diffrn_reflns_point_group_measured_fraction_full 0.998
_diffrn_reflns_point_group_measured_fraction_max 0.998
_diffrn_reflns_theta_full 25.242
_diffrn_reflns_theta_max 52.306
_diffrn_reflns_theta_min 2.168
_diffrn_source 'sealed x-ray tube'
_diffrn_standards_number 0
_exptl_absorpt_coefficient_mu 0.152
_exptl_absorpt_correction_T_max 0.752
_exptl_absorpt_correction_T_min 0.699
_exptl_absorpt_correction_type multi-scan
_exptl_absorpt_process_details
;
SADABS-2016/2 - Bruker AXS area detector scaling and absorption correction
;
_exptl_crystal_colour colorless
_exptl_crystal_density_diffrn 1.612
_exptl_crystal_density_method 'not measured'
_exptl_crystal_description block
_exptl_crystal_F_000 328
_exptl_crystal_size_max 0.215
_exptl_crystal_size_mid 0.213
_exptl_crystal_size_min 0.171
_refine_diff_density_max 0.1573
_refine_diff_density_min -0.2317
_refine_diff_density_rms 0.0395
_refine_ls_extinction_method none
_refine_ls_goodness_of_fit_all 2.4666
_refine_ls_goodness_of_fit_gt 2.4666
_refine_ls_hydrogen_treatment refxyz
_refine_ls_matrix_type full
_refine_ls_number_constraints 42
_refine_ls_number_parameters 121
_refine_ls_number_reflns 6436
_refine_ls_number_restraints 0
_refine_ls_R_factor_all 0.0195
_refine_ls_R_factor_gt 0.0195
_refine_ls_shift/su_max 0.0091
_refine_ls_structure_factor_coef F
_refine_ls_weighting_details w=1/\s(F)
_refine_ls_weighting_scheme sigma
_refine_ls_wR_factor_all 0.016
_refine_ls_wR_factor_gt 0.016
_reflns_Friedel_coverage 0
_reflns_number_gt 6436
_reflns_number_total 7520
_reflns_threshold_expression 'F>0 & F/u(F)>4.0 & |F_calc|>10^-3'
_cod_data_source_file d0ce00378f2.cif
_cod_data_source_block Li_HAR_neutron
_cod_depositor_comments
;
The following automatic conversions were performed:

data item '_symmetry_cell_setting' value 'Monoclinic' was changed to
'monoclinic' in accordance with the
/home/data/users/saulius/crontab/automatic-downloads/rss-feeds/RSC/lib/dictionaries/cif_core.dic
dictionary named 'cif_core.dic' version 2.4.2 last updated on
2011-04-26.

Automatic conversion script
Id: cif_fix_values 7556 2019-12-06 15:28:31Z antanas 
;
_cod_original_sg_symbol_Hall '-p 2yn'
_cod_original_sg_symbol_H-M 'p 1 21/n 1'
_cod_database_code 7240724
_refine_ls_coordinate_system cartesian
_refine_ls_svd_threshold 0.1E-02

loop_
_symmetry_equiv_pos_as_xyz
'+x, +y, +z'
'-x, -y, -z'
'-x+1/2, +y+1/2, -z+1/2'
'+x+1/2, -y+1/2, +z+1/2'

loop_
_atom_site_label
_atom_site_fract_x
_atom_site_fract_y
_atom_site_fract_z
_atom_site_U_iso_or_equiv
_atom_site_adp_type
_atom_site_occupancy
_atom_site_disorder_group
O2 0.450372(18) 0.755490(18) 0.569606(6) 0.00876(4) Uani 1 0
O1 0.365862(18) 0.749276(18) 0.442438(6) 0.00890(4) Uani 1 0
O6 0.692400(19) 0.787816(19) 0.190901(6) 0.00932(4) Uani 1 0
O3 0.55856(2) 0.73020(2) 0.343314(6) 0.01095(4) Uani 1 0
O4 0.75649(2) 0.74980(2) 0.641308(6) 0.01246(4) Uani 1 0
O5 1.09208(2) 0.73566(2) 0.279314(7) 0.01592(5) Uani 1 0
C4 0.66818(2) 0.75280(2) 0.580781(7) 0.00782(4) Uani 1 0
C2 0.78123(2) 0.74984(2) 0.448727(8) 0.00928(5) Uani 1 0
C1 0.55707(2) 0.74269(2) 0.408846(8) 0.00774(4) Uani 1 0
C3 0.82656(2) 0.75334(2) 0.519176(8) 0.00905(4) Uani 1 0
Li1 0.78599(6) 0.61579(5) 0.277730(18) 0.01287(13) Uani 1 0
H3 1.0073(6) 0.7569(5) 0.5359(2) 0.03576206 Uani 1 0
H6 0.7917(8) 0.7630(6) 0.1514(2) 0.03237118 Uani 1 0
H7 0.5354(8) 0.7630(7) 0.1725(3) 0.03168378 Uani 1 0
H2 0.9275(6) 0.7505(5) 0.4123(2) 0.0344224 Uani 1 0
H5 1.1493(9) 0.7497(7) 0.2316(2) 0.0383628 Uani 1 0
H4 1.2292(8) 0.7276(7) 0.3089(3) 0.0429472 Uani 1 0
H1 0.3964(8) 0.7539(6) 0.5005(3) 0.0287944 Uani 1 0

loop_
_atom_site_aniso_label
_atom_site_aniso_U_11
_atom_site_aniso_U_22
_atom_site_aniso_U_33
_atom_site_aniso_U_23
_atom_site_aniso_U_13
_atom_site_aniso_U_12
O2 0.00642(3) 0.01261(4) 0.00729(4) 0.00039(3) 0.00089(3) 0.00018(3)
O1 0.00634(3) 0.01258(4) 0.00780(4) -0.00035(3) 0.00025(3) 0.00028(3)
O6 0.00789(4) 0.01273(4) 0.00736(4) 0.00023(3) 0.00042(3) -0.00011(3)
O3 0.01003(4) 0.01625(5) 0.00660(4) -0.00072(3) 0.00044(3) 0.00132(3)
O4 0.00896(4) 0.02119(5) 0.00720(4) -0.00005(4) -0.00087(3) 0.00073(4)
O5 0.00985(4) 0.02694(7) 0.01094(5) 0.00159(4) -0.00029(4) -0.00349(4)
C4 0.00654(4) 0.01015(4) 0.00676(4) 0.00009(4) 0.00010(3) 0.00022(4)
C2 0.00633(4) 0.01400(5) 0.00754(5) -0.00020(4) 0.00090(3) 0.00003(4)
C1 0.00701(4) 0.00971(4) 0.00651(4) -0.00019(4) 0.00033(3) 0.00048(4)
C3 0.00591(4) 0.01357(5) 0.00766(5) -0.00005(4) 0.00033(3) -0.00005(4)
Li1 0.01213(13) 0.01533(13) 0.01122(13) 0.00181(10) 0.00166(10) 0.00083(10)
H3 0.015931 0.060484 0.030826 0.000065 -0.000459 -0.001302
H6 0.023749 0.045718 0.027737 0.000172 0.002571 0.001675
H7 0.014808 0.047871 0.03224 0.000065 -0.002368 -0.004381
H2 0.017084 0.060502 0.025765 0.000101 0.002324 -0.004394
H5 0.030547 0.060655 0.023941 -0.000453 0.001817 -0.000876
H4 0.022906 0.072072 0.033686 -0.000085 -0.003255 -0.003157
H1 0.024295 0.034711 0.027359 0.000027 0.00019 -0.001327

loop_
_atom_type_symbol
_atom_type_description
_atom_type_scat_dispersion_real
_atom_type_scat_dispersion_imag
_atom_type_scat_source
C C 0 0 'Hirshfeld partitioning of a quantum chemical wavefunction.'
H H 0 0 'Hirshfeld partitioning of a quantum chemical wavefunction.'
Li Li 0 0 'Hirshfeld partitioning of a quantum chemical wavefunction.'
O O 0 0 'Hirshfeld partitioning of a quantum chemical wavefunction.'

loop_
_geom_angle_atom_site_label_1
_geom_angle_atom_site_label_2
_geom_angle_atom_site_label_3
_geom_angle
_geom_angle_site_symmetry_1
_geom_angle_site_symmetry_2
_geom_angle_site_symmetry_3
_geom_angle_publ_flag
O2 C4 O4 122.703(14) . . . yes
O1 C1 O3 120.941(13) . . . yes
O2 C4 C3 119.963(12) . . . yes
O1 C1 C2 120.584(13) . . . yes
O3 C1 C2 118.474(13) . . . yes
O4 C4 C3 117.333(12) . . . yes
O6 Li1 O3 99.253(15) . . . yes
O6 Li1 O5 93.416(15) . . . yes
O3 Li1 O5 120.343(18) . . . yes
C1 O3 Li1 132.140(14) . . . yes
C1 O1 H1 111.2(3) . . . yes
C4 C3 C2 130.566(13) . . . yes
C1 C2 C3 130.187(13) . . . yes
C4 C3 H3 112.7(2) . . . yes
C2 C3 H3 116.7(2) . . . yes
C1 C2 H2 111.6(2) . . . yes
C3 C2 H2 118.2(2) . . . yes
Li1 O6 H6 113.2(3) . . . yes
Li1 O6 H7 116.5(3) . . . yes
Li1 O5 H5 110.9(3) . . . yes
Li1 O5 H4 138.4(3) . . . yes
H6 O6 H7 106.1(4) . . . yes
H5 O5 H4 103.9(4) . . . yes

loop_
_geom_bond_atom_site_label_1
_geom_bond_atom_site_label_2
_geom_bond_distance
_geom_bond_site_symmetry_1
_geom_bond_site_symmetry_2
_geom_bond_publ_flag
O2 C4 1.28312(17) . . yes
O1 C1 1.29465(18) . . yes
O3 C1 1.23393(18) . . yes
O4 C4 1.23802(17) . . yes
O6 Li1 1.9913(3) . . yes
O3 Li1 1.9534(3) . . yes
O5 Li1 1.9220(4) . . yes
O1 H1 1.101(6) . . yes
O6 H6 0.963(4) . . yes
O6 H7 0.982(4) . . yes
O5 H5 0.967(5) . . yes
O5 H4 0.965(4) . . yes
C4 C3 1.4975(2) . . yes
C2 C1 1.49279(19) . . yes
C2 C3 1.3443(2) . . yes
C2 H2 1.106(4) . . yes
C3 H3 1.093(4) . . yes
